data_4073513
loop_
_publ_author_name
'Sasamori, Takahiro'
'Matsumoto, Teruyuki'
'Takeda, Nobuhiro'
'Tokitoh, Norihiro'

_publ_section_title
;
 Synthesis and Properties of a Rhodium Complex Having a Novel
 \b-Ketophosphenato Ligand, a Heavier Congener of a \b-Ketoiminato Ligand#
;
_journal_issue 15
_journal_name_full Organometallics
_journal_page_first 3621
_journal_paper_doi 10.1021/om700412g
_journal_volume 26
_journal_year 2007
_chemical_formula_moiety 'C76 H164 Li2 O4 P2 Si14, C6 H14'
_chemical_formula_sum 'C41 H89 Li O2 P Si7'
_chemical_formula_weight 848.66
_chemical_name_systematic
; 
 ? 
;
_space_group_IT_number 14
_symmetry_cell_setting monoclinic
_symmetry_Int_Tables_number 14
_symmetry_space_group_name_Hall '-P 2yab'
_symmetry_space_group_name_H-M 'P 1 21/a 1'
_atom_sites_solution_hydrogens geom
_atom_sites_solution_primary direct
_atom_sites_solution_secondary difmap
_audit_creation_method SHELXL-97
_cell_angle_alpha 90.00
_cell_angle_beta 107.1418(7)
_cell_angle_gamma 90.00
_cell_formula_units_Z 8
_cell_length_a 25.4620(4)
_cell_length_b 12.3405(2)
_cell_length_c 36.7695(6)
_cell_measurement_temperature 103(2)
_cell_measurement_theta_max 25.0
_cell_measurement_theta_min 2.85
_cell_volume 11040.3(3)
_computing_cell_refinement HKL2000
_computing_data_collection CrystalClear
_computing_data_reduction HKL2000
_computing_structure_refinement 'SHELXL-97 (Sheldrick, 1997)'
_computing_structure_solution 'SHELXS-97 (Sheldrick, 1990)'
_diffrn_ambient_temperature 103(2)
_diffrn_detector_area_resol_mean 7.31
_diffrn_measured_fraction_theta_full 0.994
_diffrn_measured_fraction_theta_max 0.994
_diffrn_measurement_device_type 'Rigaku Mercury'
_diffrn_measurement_method \w
_diffrn_radiation_monochromator graphite
_diffrn_radiation_source 'fine-focus sealed tube'
_diffrn_radiation_type MoK\a
_diffrn_radiation_wavelength 0.71069
_diffrn_reflns_av_R_equivalents 0.0705
_diffrn_reflns_av_sigmaI/netI 0.0520
_diffrn_reflns_limit_h_max 30
_diffrn_reflns_limit_h_min -24
_diffrn_reflns_limit_k_max 14
_diffrn_reflns_limit_k_min -14
_diffrn_reflns_limit_l_max 43
_diffrn_reflns_limit_l_min -43
_diffrn_reflns_number 92054
_diffrn_reflns_theta_full 25.00
_diffrn_reflns_theta_max 25.00
_diffrn_reflns_theta_min 2.85
_exptl_absorpt_coefficient_mu 0.230
_exptl_absorpt_correction_T_max 0.9554
_exptl_absorpt_correction_T_min 0.9136
_exptl_absorpt_correction_type multi-scan
_exptl_absorpt_process_details 'Jacobson, R. (1998) Private communication'
_exptl_crystal_colour orange
_exptl_crystal_density_diffrn 1.021
_exptl_crystal_density_method 'not measured'
_exptl_crystal_description prism
_exptl_crystal_F_000 3736
_exptl_crystal_size_max 0.40
_exptl_crystal_size_mid 0.30
_exptl_crystal_size_min 0.20
_refine_diff_density_max 0.875
_refine_diff_density_min -0.671
_refine_diff_density_rms 0.103
_refine_ls_extinction_method none
_refine_ls_goodness_of_fit_ref 1.091
_refine_ls_hydrogen_treatment constr
_refine_ls_matrix_type full
_refine_ls_number_parameters 987
_refine_ls_number_reflns 19339
_refine_ls_number_restraints 0
_refine_ls_restrained_S_all 1.091
_refine_ls_R_factor_all 0.0998
_refine_ls_R_factor_gt 0.0667
_refine_ls_shift/su_max 0.000
_refine_ls_shift/su_mean 0.000
_refine_ls_structure_factor_coef Fsqd
_refine_ls_weighting_details 'calc w=1/[\s^2^(Fo^2^)+(0.0832P)^2^+14.9147P] where P=(Fo^2^+2Fc^2^)/3'
_refine_ls_weighting_scheme calc
_refine_ls_wR_factor_gt 0.1635
_refine_ls_wR_factor_ref 0.1896
_reflns_number_gt 13671
_reflns_number_total 19339
_reflns_threshold_expression >2sigma(I)
_cod_data_source_file om700412g-file004.cif
_cod_data_source_block tmsli
_cod_original_sg_symbol_Hall '    -P 2yab'
_cod_original_sg_symbol_H-M P21/a
_cod_database_code 4073513

loop_
_symmetry_equiv_pos_as_xyz
'x, y, z'
'-x+1/2, y+1/2, -z'
'-x, -y, -z'
'x-1/2, -y-1/2, z'

loop_
_atom_site_label
_atom_site_type_symbol
_atom_site_fract_x
_atom_site_fract_y
_atom_site_fract_z
_atom_site_U_iso_or_equiv
_atom_site_adp_type
_atom_site_occupancy
_atom_site_symmetry_multiplicity
_atom_site_calc_flag
_atom_site_refinement_flags
P1 P 0.39888(4) 0.44441(7) 0.42860(2) 0.0219(2) Uani 1 1 d .
C1 C 0.42730(14) 0.3347(3) 0.41302(9) 0.0227(7) Uani 1 1 d .
H1 H 0.4032 0.2979 0.3920 0.027 Uiso 1 1 calc R
C2 C 0.48130(14) 0.2890(3) 0.42630(9) 0.0243(7) Uani 1 1 d .
C3 C 0.51865(14) 0.3307(3) 0.45929(10) 0.0255(7) Uani 1 1 d .
O1 O 0.50687(9) 0.41218(18) 0.47776(6) 0.0250(5) Uani 1 1 d .
Li1 Li 0.4823(2) 0.5559(5) 0.47018(16) 0.0284(13) Uani 1 1 d .
Si1 Si 0.49912(4) 0.17261(8) 0.39936(3) 0.0290(2) Uani 1 1 d .
C4 C 0.43693(17) 0.1284(3) 0.36058(11) 0.0414(10) Uani 1 1 d .
H2 H 0.4086 0.1033 0.3718 0.062 Uiso 1 1 calc R
H3 H 0.4469 0.0693 0.3461 0.062 Uiso 1 1 calc R
H4 H 0.4227 0.1896 0.3435 0.062 Uiso 1 1 calc R
C5 C 0.52287(17) 0.0495(3) 0.42977(12) 0.0415(10) Uani 1 1 d .
H5 H 0.5609 0.0602 0.4456 0.062 Uiso 1 1 calc R
H6 H 0.5210 -0.0140 0.4134 0.062 Uiso 1 1 calc R
H7 H 0.4992 0.0381 0.4461 0.062 Uiso 1 1 calc R
C6 C 0.55237(17) 0.2115(3) 0.37602(12) 0.0427(10) Uani 1 1 d .
H8 H 0.5386 0.2717 0.3584 0.064 Uiso 1 1 calc R
H9 H 0.5604 0.1494 0.3620 0.064 Uiso 1 1 calc R
H10 H 0.5860 0.2340 0.3955 0.064 Uiso 1 1 calc R
C7 C 0.57517(15) 0.2834(3) 0.47683(11) 0.0340(9) Uani 1 1 d .
H11 H 0.6020 0.3422 0.4848 0.051 Uiso 1 1 calc R
H12 H 0.5851 0.2378 0.4581 0.051 Uiso 1 1 calc R
H13 H 0.5751 0.2395 0.4990 0.051 Uiso 1 1 calc R
O2 O 0.52090(10) 0.6323(2) 0.43964(7) 0.0331(6) Uani 1 1 d .
C8 C 0.52276(16) 0.5769(3) 0.40562(10) 0.0376(9) Uani 1 1 d .
H14 H 0.5123 0.6285 0.3841 0.045 Uiso 1 1 calc R
H15 H 0.4951 0.5180 0.4002 0.045 Uiso 1 1 calc R
C9 C 0.57801(16) 0.5293(4) 0.40779(12) 0.0448(10) Uani 1 1 d .
H16 H 0.6050 0.5877 0.4105 0.067 Uiso 1 1 calc R
H17 H 0.5754 0.4884 0.3845 0.067 Uiso 1 1 calc R
H18 H 0.5897 0.4807 0.4298 0.067 Uiso 1 1 calc R
C10 C 0.55130(16) 0.7330(3) 0.44573(11) 0.0374(9) Uani 1 1 d .
H19 H 0.5366 0.7816 0.4237 0.045 Uiso 1 1 calc R
H20 H 0.5905 0.7185 0.4482 0.045 Uiso 1 1 calc R
C11 C 0.54640(17) 0.7861(3) 0.48109(11) 0.0410(10) Uani 1 1 d .
H21 H 0.5077 0.8020 0.4782 0.061 Uiso 1 1 calc R
H22 H 0.5675 0.8537 0.4854 0.061 Uiso 1 1 calc R
H23 H 0.5608 0.7374 0.5028 0.061 Uiso 1 1 calc R
C12 C 0.32779(13) 0.4456(3) 0.39595(9) 0.0220(7) Uani 1 1 d .
C13 C 0.28681(13) 0.3770(3) 0.40245(9) 0.0216(7) Uani 1 1 d .
C14 C 0.23279(14) 0.3871(3) 0.37941(9) 0.0247(7) Uani 1 1 d .
H24 H 0.2056 0.3410 0.3841 0.030 Uiso 1 1 calc R
C15 C 0.21677(14) 0.4620(3) 0.34970(9) 0.0244(7) Uani 1 1 d .
C16 C 0.25757(13) 0.5288(3) 0.34370(9) 0.0239(7) Uani 1 1 d .
H25 H 0.2479 0.5800 0.3235 0.029 Uiso 1 1 calc R
C17 C 0.31216(14) 0.5230(3) 0.36627(9) 0.0239(7) Uani 1 1 d .
C18 C 0.29900(14) 0.2906(3) 0.43334(10) 0.0265(8) Uani 1 1 d .
H26 H 0.3400 0.2905 0.4437 0.032 Uiso 1 1 calc R
C19 C 0.15695(14) 0.4671(3) 0.32537(9) 0.0264(8) Uani 1 1 d .
H27 H 0.1391 0.4088 0.3365 0.032 Uiso 1 1 calc R
C20 C 0.35353(14) 0.6025(3) 0.35902(10) 0.0268(8) Uani 1 1 d .
H28 H 0.3887 0.5829 0.3786 0.032 Uiso 1 1 calc R
Si2 Si 0.27477(4) 0.33357(10) 0.47488(3) 0.0346(3) Uani 1 1 d .
Si3 Si 0.28170(5) 0.14986(8) 0.41316(3) 0.0421(3) Uani 1 1 d .
Si4 Si 0.12131(4) 0.59422(9) 0.33426(3) 0.0346(3) Uani 1 1 d .
Si5 Si 0.14552(4) 0.42023(9) 0.27446(3) 0.0314(2) Uani 1 1 d .
Si6 Si 0.33939(4) 0.74545(8) 0.37246(3) 0.0352(3) Uani 1 1 d .
Si7 Si 0.36881(4) 0.57861(9) 0.31245(3) 0.0324(2) Uani 1 1 d .
C21 C 0.31342(18) 0.4588(3) 0.49534(11) 0.0431(10) Uani 1 1 d .
H29 H 0.3030 0.5179 0.4768 0.065 Uiso 1 1 calc R
H30 H 0.3530 0.4452 0.5013 0.065 Uiso 1 1 calc R
H31 H 0.3046 0.4790 0.5186 0.065 Uiso 1 1 calc R
C22 C 0.28954(18) 0.2243(4) 0.51201(12) 0.0517(12) Uani 1 1 d .
H32 H 0.3282 0.2025 0.5180 0.078 Uiso 1 1 calc R
H33 H 0.2659 0.1616 0.5023 0.078 Uiso 1 1 calc R
H34 H 0.2823 0.2517 0.5351 0.078 Uiso 1 1 calc R
C23 C 0.19977(17) 0.3659(5) 0.46186(12) 0.0563(13) Uani 1 1 d .
H35 H 0.1897 0.3831 0.4849 0.085 Uiso 1 1 calc R
H36 H 0.1785 0.3032 0.4492 0.085 Uiso 1 1 calc R
H37 H 0.1919 0.4283 0.4446 0.085 Uiso 1 1 calc R
C24 C 0.2109(2) 0.1040(4) 0.41192(14) 0.0646(15) Uani 1 1 d .
H38 H 0.1835 0.1465 0.3930 0.097 Uiso 1 1 calc R
H39 H 0.2057 0.1144 0.4370 0.097 Uiso 1 1 calc R
H40 H 0.2066 0.0270 0.4051 0.097 Uiso 1 1 calc R
C25 C 0.3342(2) 0.0551(3) 0.44389(16) 0.0766(19) Uani 1 1 d .
H41 H 0.3276 -0.0185 0.4335 0.115 Uiso 1 1 calc R
H42 H 0.3311 0.0557 0.4698 0.115 Uiso 1 1 calc R
H43 H 0.3711 0.0786 0.4443 0.115 Uiso 1 1 calc R
C26 C 0.2856(2) 0.1458(3) 0.36322(13) 0.0528(12) Uani 1 1 d .
H44 H 0.3206 0.1773 0.3624 0.079 Uiso 1 1 calc R
H45 H 0.2551 0.1875 0.3467 0.079 Uiso 1 1 calc R
H46 H 0.2833 0.0704 0.3544 0.079 Uiso 1 1 calc R
C27 C 0.13185(19) 0.6055(4) 0.38668(12) 0.0510(11) Uani 1 1 d .
H47 H 0.1713 0.6093 0.4000 0.076 Uiso 1 1 calc R
H48 H 0.1160 0.5420 0.3955 0.076 Uiso 1 1 calc R
H49 H 0.1138 0.6713 0.3920 0.076 Uiso 1 1 calc R
C28 C 0.04557(16) 0.5847(4) 0.30942(14) 0.0513(12) Uani 1 1 d .
H50 H 0.0263 0.6428 0.3184 0.077 Uiso 1 1 calc R
H51 H 0.0318 0.5143 0.3150 0.077 Uiso 1 1 calc R
H52 H 0.0391 0.5919 0.2819 0.077 Uiso 1 1 calc R
C29 C 0.14843(19) 0.7221(3) 0.31927(14) 0.0527(12) Uani 1 1 d .
H53 H 0.1455 0.7181 0.2921 0.079 Uiso 1 1 calc R
H54 H 0.1870 0.7315 0.3340 0.079 Uiso 1 1 calc R
H55 H 0.1270 0.7839 0.3238 0.079 Uiso 1 1 calc R
C30 C 0.07830(17) 0.3479(4) 0.25993(12) 0.0464(11) Uani 1 1 d .
H56 H 0.0741 0.3100 0.2358 0.070 Uiso 1 1 calc R
H57 H 0.0484 0.4003 0.2567 0.070 Uiso 1 1 calc R
H58 H 0.0770 0.2952 0.2796 0.070 Uiso 1 1 calc R
C31 C 0.20024(18) 0.3237(4) 0.27200(12) 0.0468(11) Uani 1 1 d .
H59 H 0.1973 0.2576 0.2860 0.070 Uiso 1 1 calc R
H60 H 0.2363 0.3571 0.2833 0.070 Uiso 1 1 calc R
H61 H 0.1960 0.3056 0.2453 0.070 Uiso 1 1 calc R
C32 C 0.14352(19) 0.5329(4) 0.24012(12) 0.0489(11) Uani 1 1 d .
H62 H 0.1780 0.5739 0.2483 0.073 Uiso 1 1 calc R
H63 H 0.1126 0.5812 0.2394 0.073 Uiso 1 1 calc R
H64 H 0.1389 0.5028 0.2147 0.073 Uiso 1 1 calc R
C33 C 0.29697(19) 0.8257(3) 0.33108(14) 0.0559(13) Uani 1 1 d .
H65 H 0.2863 0.8946 0.3402 0.084 Uiso 1 1 calc R
H66 H 0.2639 0.7846 0.3179 0.084 Uiso 1 1 calc R
H67 H 0.3185 0.8401 0.3134 0.084 Uiso 1 1 calc R
C34 C 0.30369(19) 0.7376(4) 0.41015(14) 0.0532(12) Uani 1 1 d .
H68 H 0.2945 0.8108 0.4166 0.080 Uiso 1 1 calc R
H69 H 0.3279 0.7028 0.4329 0.080 Uiso 1 1 calc R
H70 H 0.2699 0.6950 0.4007 0.080 Uiso 1 1 calc R
C35 C 0.40682(17) 0.8168(3) 0.39280(14) 0.0500(12) Uani 1 1 d .
H71 H 0.4265 0.8198 0.3736 0.075 Uiso 1 1 calc R
H72 H 0.4290 0.7772 0.4152 0.075 Uiso 1 1 calc R
H73 H 0.4001 0.8906 0.4002 0.075 Uiso 1 1 calc R
C36 C 0.39634(19) 0.4376(3) 0.31371(12) 0.0459(11) Uani 1 1 d .
H74 H 0.3689 0.3859 0.3170 0.069 Uiso 1 1 calc R
H75 H 0.4301 0.4308 0.3350 0.069 Uiso 1 1 calc R
H76 H 0.4045 0.4224 0.2898 0.069 Uiso 1 1 calc R
C37 C 0.42144(17) 0.6788(4) 0.30761(12) 0.0503(12) Uani 1 1 d .
H77 H 0.4542 0.6733 0.3297 0.075 Uiso 1 1 calc R
H78 H 0.4063 0.7521 0.3062 0.075 Uiso 1 1 calc R
H79 H 0.4315 0.6634 0.2844 0.075 Uiso 1 1 calc R
C38 C 0.30855(16) 0.5912(4) 0.26903(11) 0.0434(10) Uani 1 1 d .
H80 H 0.3210 0.5863 0.2463 0.065 Uiso 1 1 calc R
H81 H 0.2906 0.6613 0.2693 0.065 Uiso 1 1 calc R
H82 H 0.2824 0.5326 0.2687 0.065 Uiso 1 1 calc R
P2 P 0.10135(4) 0.04845(7) 0.07268(2) 0.0251(2) Uani 1 1 d .
C39 C 0.07098(14) 0.1494(3) 0.09128(9) 0.0274(8) Uani 1 1 d .
H83 H 0.0947 0.1838 0.1131 0.033 Uiso 1 1 calc R
C40 C 0.01612(14) 0.1910(3) 0.07972(10) 0.0285(8) Uani 1 1 d .
C41 C -0.02143(15) 0.1518(3) 0.04651(10) 0.0312(8) Uani 1 1 d .
O3 O -0.00919(10) 0.07653(19) 0.02567(7) 0.0297(6) Uani 1 1 d .
Li2 Li 0.0223(3) -0.0624(5) 0.02780(17) 0.0344(14) Uani 1 1 d .
Si8 Si -0.00286(4) 0.30029(9) 0.10885(3) 0.0333(3) Uani 1 1 d .
C42 C 0.0566(2) 0.3318(4) 0.15127(13) 0.0664(16) Uani 1 1 d .
H84 H 0.0671 0.2666 0.1669 0.100 Uiso 1 1 calc R
H85 H 0.0462 0.3890 0.1663 0.100 Uiso 1 1 calc R
H86 H 0.0877 0.3564 0.1429 0.100 Uiso 1 1 calc R
C43 C -0.0203(2) 0.4307(3) 0.08237(13) 0.0581(13) Uani 1 1 d .
H87 H -0.0250 0.4876 0.0998 0.087 Uiso 1 1 calc R
H88 H -0.0546 0.4222 0.0617 0.087 Uiso 1 1 calc R
H89 H 0.0094 0.4509 0.0718 0.087 Uiso 1 1 calc R
C44 C -0.0614(2) 0.2601(4) 0.12627(15) 0.0602(13) Uani 1 1 d .
H90 H -0.0525 0.1923 0.1406 0.090 Uiso 1 1 calc R
H91 H -0.0942 0.2496 0.1045 0.090 Uiso 1 1 calc R
H92 H -0.0683 0.3171 0.1428 0.090 Uiso 1 1 calc R
C45 C -0.07908(16) 0.1970(3) 0.03155(11) 0.0416(10) Uani 1 1 d .
H93 H -0.0837 0.2308 0.0067 0.062 Uiso 1 1 calc R
H94 H -0.0850 0.2514 0.0494 0.062 Uiso 1 1 calc R
H95 H -0.1058 0.1382 0.0289 0.062 Uiso 1 1 calc R
O4 O -0.00658(12) -0.1670(2) 0.05741(8) 0.0485(8) Uani 1 1 d .
C46 C -0.01791(18) -0.1182(4) 0.08998(12) 0.0510(12) Uani 1 1 d .
H96 H 0.0067 -0.0550 0.0982 0.061 Uiso 1 1 calc R
H97 H -0.0090 -0.1712 0.1111 0.061 Uiso 1 1 calc R
C47 C -0.0761(2) -0.0818(5) 0.08304(15) 0.0645(14) Uani 1 1 d .
H98 H -0.0866 -0.0345 0.0607 0.097 Uiso 1 1 calc R
H99 H -0.0794 -0.0419 0.1053 0.097 Uiso 1 1 calc R
H100 H -0.1003 -0.1451 0.0786 0.097 Uiso 1 1 calc R
C48 C -0.0335(2) -0.2695(4) 0.04718(15) 0.0623(14) Uani 1 1 d .
H101 H -0.0735 -0.2582 0.0357 0.075 Uiso 1 1 calc R
H102 H -0.0280 -0.3150 0.0702 0.075 Uiso 1 1 calc R
C49 C -0.0103(3) -0.3252(4) 0.01939(15) 0.0790(18) Uani 1 1 d .
H103 H -0.0169 -0.2808 -0.0036 0.118 Uiso 1 1 calc R
H104 H -0.0281 -0.3959 0.0128 0.118 Uiso 1 1 calc R
H105 H 0.0293 -0.3354 0.0308 0.118 Uiso 1 1 calc R
C50 C 0.17268(14) 0.0516(3) 0.10431(9) 0.0250(7) Uani 1 1 d .
C51 C 0.21186(14) 0.1245(3) 0.09731(9) 0.0261(8) Uani 1 1 d .
C52 C 0.26579(14) 0.1240(3) 0.12113(10) 0.0278(8) Uani 1 1 d .
H106 H 0.2912 0.1744 0.1164 0.033 Uiso 1 1 calc R
C53 C 0.28376(14) 0.0522(3) 0.15164(9) 0.0259(7) Uani 1 1 d .
C54 C 0.24523(14) -0.0210(3) 0.15759(10) 0.0270(8) Uani 1 1 d .
H107 H 0.2565 -0.0711 0.1781 0.032 Uiso 1 1 calc R
C55 C 0.19088(14) -0.0233(3) 0.13461(10) 0.0267(8) Uani 1 1 d .
C56 C 0.19713(15) 0.2044(3) 0.06403(10) 0.0306(8) Uani 1 1 d .
H108 H 0.1564 0.1972 0.0530 0.037 Uiso 1 1 calc R
C57 C 0.34311(14) 0.0557(3) 0.17669(10) 0.0289(8) Uani 1 1 d .
H109 H 0.3613 0.1059 0.1627 0.035 Uiso 1 1 calc R
C58 C 0.15248(14) -0.1077(3) 0.14311(10) 0.0288(8) Uani 1 1 d .
H110 H 0.1158 -0.0893 0.1251 0.035 Uiso 1 1 calc R
Si9 Si 0.20799(6) 0.35048(9) 0.07886(4) 0.0553(4) Uani 1 1 d .
Si10 Si 0.22564(5) 0.15321(11) 0.02510(3) 0.0464(3) Uani 1 1 d .
Si11 Si 0.34933(5) 0.13005(10) 0.22322(3) 0.0390(3) Uani 1 1 d .
Si12 Si 0.38071(5) -0.07614(9) 0.17745(3) 0.0380(3) Uani 1 1 d .
Si13 Si 0.14275(4) -0.08847(9) 0.19187(3) 0.0348(3) Uani 1 1 d .
Si14 Si 0.16750(5) -0.24726(8) 0.12756(3) 0.0356(3) Uani 1 1 d .
C59 C 0.1930(2) 0.3692(4) 0.12495(17) 0.0751(17) Uani 1 1 d .
H111 H 0.1978 0.4456 0.1324 0.113 Uiso 1 1 calc R
H112 H 0.2183 0.3248 0.1445 0.113 Uiso 1 1 calc R
H113 H 0.1551 0.3470 0.1222 0.113 Uiso 1 1 calc R
C60 C 0.1590(3) 0.4340(4) 0.0412(2) 0.138(4) Uani 1 1 d .
H114 H 0.1212 0.4143 0.0397 0.208 Uiso 1 1 calc R
H115 H 0.1654 0.4205 0.0166 0.208 Uiso 1 1 calc R
H116 H 0.1649 0.5110 0.0476 0.208 Uiso 1 1 calc R
C61 C 0.2802(3) 0.3990(5) 0.08472(16) 0.086(2) Uani 1 1 d .
H117 H 0.2806 0.4784 0.0841 0.130 Uiso 1 1 calc R
H118 H 0.2930 0.3703 0.0640 0.130 Uiso 1 1 calc R
H119 H 0.3044 0.3736 0.1092 0.130 Uiso 1 1 calc R
C62 C 0.2087(2) 0.2482(5) -0.01651(13) 0.0764(18) Uani 1 1 d .
H120 H 0.2206 0.2163 -0.0372 0.115 Uiso 1 1 calc R
H121 H 0.2278 0.3172 -0.0088 0.115 Uiso 1 1 calc R
H122 H 0.1690 0.2608 -0.0253 0.115 Uiso 1 1 calc R
C63 C 0.30178(19) 0.1323(6) 0.04085(14) 0.083(2) Uani 1 1 d .
H123 H 0.3112 0.0760 0.0605 0.125 Uiso 1 1 calc R
H124 H 0.3201 0.2001 0.0512 0.125 Uiso 1 1 calc R
H125 H 0.3139 0.1097 0.0191 0.125 Uiso 1 1 calc R
C64 C 0.1926(2) 0.0207(4) 0.00946(13) 0.0605(13) Uani 1 1 d .
H126 H 0.1528 0.0273 0.0046 0.091 Uiso 1 1 calc R
H127 H 0.2071 -0.0334 0.0294 0.091 Uiso 1 1 calc R
H128 H 0.2005 -0.0020 -0.0139 0.091 Uiso 1 1 calc R
C65 C 0.42353(16) 0.1499(4) 0.24907(12) 0.0442(10) Uani 1 1 d .
H129 H 0.4272 0.1995 0.2705 0.066 Uiso 1 1 calc R
H130 H 0.4423 0.1807 0.2317 0.066 Uiso 1 1 calc R
H131 H 0.4402 0.0799 0.2586 0.066 Uiso 1 1 calc R
C66 C 0.3158(2) 0.2669(4) 0.21139(15) 0.0625(14) Uani 1 1 d .
H132 H 0.2764 0.2575 0.1988 0.094 Uiso 1 1 calc R
H133 H 0.3325 0.3057 0.1943 0.094 Uiso 1 1 calc R
H134 H 0.3211 0.3087 0.2349 0.094 Uiso 1 1 calc R
C67 C 0.3151(2) 0.0606(5) 0.25490(13) 0.0658(15) Uani 1 1 d .
H135 H 0.3333 -0.0090 0.2631 0.099 Uiso 1 1 calc R
H136 H 0.2764 0.0482 0.2411 0.099 Uiso 1 1 calc R
H137 H 0.3177 0.1060 0.2772 0.099 Uiso 1 1 calc R
C68 C 0.3734(2) -0.1687(4) 0.21602(14) 0.0570(13) Uani 1 1 d .
H138 H 0.3344 -0.1781 0.2138 0.086 Uiso 1 1 calc R
H139 H 0.3924 -0.1372 0.2409 0.086 Uiso 1 1 calc R
H140 H 0.3897 -0.2393 0.2136 0.086 Uiso 1 1 calc R
C69 C 0.3557(2) -0.1414(4) 0.12985(13) 0.0579(13) Uani 1 1 d .
H141 H 0.3160 -0.1535 0.1235 0.087 Uiso 1 1 calc R
H142 H 0.3744 -0.2111 0.1303 0.087 Uiso 1 1 calc R
H143 H 0.3636 -0.0942 0.1107 0.087 Uiso 1 1 calc R
C70 C 0.45622(16) -0.0511(4) 0.18691(13) 0.0488(11) Uani 1 1 d .
H144 H 0.4747 -0.1194 0.1846 0.073 Uiso 1 1 calc R
H145 H 0.4715 -0.0221 0.2127 0.073 Uiso 1 1 calc R
H146 H 0.4619 0.0012 0.1684 0.073 Uiso 1 1 calc R
C71 C 0.19736(18) -0.1527(4) 0.23173(12) 0.0506(12) Uani 1 1 d .
H147 H 0.2334 -0.1247 0.2318 0.076 Uiso 1 1 calc R
H148 H 0.1965 -0.2314 0.2282 0.076 Uiso 1 1 calc R
H149 H 0.1907 -0.1354 0.2560 0.076 Uiso 1 1 calc R
C72 C 0.1405(2) 0.0596(4) 0.20080(13) 0.0555(12) Uani 1 1 d .
H150 H 0.1087 0.0917 0.1819 0.083 Uiso 1 1 calc R
H151 H 0.1743 0.0936 0.1988 0.083 Uiso 1 1 calc R
H152 H 0.1372 0.0716 0.2264 0.083 Uiso 1 1 calc R
C73 C 0.07656(17) -0.1509(4) 0.19321(12) 0.0519(12) Uani 1 1 d .
H153 H 0.0735 -0.1464 0.2191 0.078 Uiso 1 1 calc R
H154 H 0.0756 -0.2270 0.1855 0.078 Uiso 1 1 calc R
H155 H 0.0458 -0.1120 0.1757 0.078 Uiso 1 1 calc R
C74 C 0.1092(2) -0.3397(4) 0.12585(15) 0.0589(13) Uani 1 1 d .
H156 H 0.1158 -0.4102 0.1158 0.088 Uiso 1 1 calc R
H157 H 0.0751 -0.3085 0.1093 0.088 Uiso 1 1 calc R
H158 H 0.1060 -0.3490 0.1516 0.088 Uiso 1 1 calc R
C75 C 0.23151(19) -0.3105(4) 0.15850(15) 0.0598(14) Uani 1 1 d .
H159 H 0.2258 -0.3324 0.1827 0.090 Uiso 1 1 calc R
H160 H 0.2617 -0.2581 0.1634 0.090 Uiso 1 1 calc R
H161 H 0.2407 -0.3743 0.1457 0.090 Uiso 1 1 calc R
C76 C 0.1749(2) -0.2338(4) 0.07872(14) 0.0625(14) Uani 1 1 d .
H162 H 0.1794 -0.3058 0.0688 0.094 Uiso 1 1 calc R
H163 H 0.2072 -0.1894 0.0798 0.094 Uiso 1 1 calc R
H164 H 0.1420 -0.1992 0.0620 0.094 Uiso 1 1 calc R
C77 C 0.1038(3) 0.0458(6) 0.31021(18) 0.101(2) Uani 1 1 d .
H165 H 0.1237 0.0608 0.2917 0.152 Uiso 1 1 calc R
H166 H 0.1262 -0.0011 0.3304 0.152 Uiso 1 1 calc R
H167 H 0.0963 0.1142 0.3213 0.152 Uiso 1 1 calc R
C78 C 0.0524(3) -0.0078(7) 0.29138(18) 0.104(2) Uani 1 1 d .
H168 H 0.0303 -0.0108 0.3094 0.124 Uiso 1 1 calc R
H169 H 0.0608 -0.0835 0.2860 0.124 Uiso 1 1 calc R
C79 C 0.0182(2) 0.0408(5) 0.25561(16) 0.0766(18) Uani 1 1 d .
H170 H 0.0092 0.1153 0.2618 0.092 Uiso 1 1 calc R
H171 H 0.0418 0.0478 0.2386 0.092 Uiso 1 1 calc R
C80 C -0.0321(3) -0.0079(5) 0.23369(16) 0.0730(16) Uani 1 1 d .
H172 H -0.0238 -0.0849 0.2302 0.088 Uiso 1 1 calc R
H173 H -0.0571 -0.0072 0.2498 0.088 Uiso 1 1 calc R
C81 C -0.0626(3) 0.0310(7) 0.19769(19) 0.101(2) Uani 1 1 d .
H174 H -0.0379 0.0303 0.1813 0.121 Uiso 1 1 calc R
H175 H -0.0715 0.1078 0.2009 0.121 Uiso 1 1 calc R
C82 C -0.1157(3) -0.0251(5) 0.17580(18) 0.0847(18) Uani 1 1 d .
H176 H -0.1072 -0.0955 0.1666 0.127 Uiso 1 1 calc R
H177 H -0.1354 0.0200 0.1541 0.127 Uiso 1 1 calc R
H178 H -0.1388 -0.0358 0.1926 0.127 Uiso 1 1 calc R

loop_
_atom_site_aniso_label
_atom_site_aniso_U_11
_atom_site_aniso_U_22
_atom_site_aniso_U_33
_atom_site_aniso_U_23
_atom_site_aniso_U_13
_atom_site_aniso_U_12
P1 0.0182(5) 0.0204(4) 0.0244(4) -0.0007(3) 0.0018(3) 0.0000(3)
C1 0.0255(19) 0.0183(16) 0.0231(16) 0.0017(13) 0.0052(14) 0.0006(13)
C2 0.0259(19) 0.0195(16) 0.0265(17) 0.0000(13) 0.0062(14) 0.0005(14)
C3 0.025(2) 0.0222(17) 0.0278(18) 0.0009(14) 0.0061(15) 0.0007(14)
O1 0.0254(13) 0.0214(12) 0.0253(12) -0.0015(9) 0.0031(10) 0.0022(10)
Li1 0.028(3) 0.027(3) 0.027(3) 0.002(2) 0.002(2) 0.003(2)
Si1 0.0288(6) 0.0236(5) 0.0332(5) -0.0034(4) 0.0068(4) 0.0035(4)
C4 0.046(3) 0.033(2) 0.042(2) -0.0097(18) 0.0074(19) 0.0031(18)
C5 0.044(3) 0.027(2) 0.050(2) 0.0023(18) 0.009(2) 0.0090(17)
C6 0.044(3) 0.042(2) 0.045(2) -0.0054(19) 0.017(2) 0.0062(19)
C7 0.028(2) 0.0304(19) 0.038(2) -0.0045(16) 0.0017(16) 0.0050(16)
O2 0.0345(15) 0.0311(13) 0.0330(14) 0.0032(11) 0.0090(11) -0.0069(11)
C8 0.035(2) 0.044(2) 0.030(2) 0.0030(17) 0.0059(17) -0.0039(18)
C9 0.033(2) 0.054(3) 0.048(2) -0.008(2) 0.0134(19) -0.004(2)
C10 0.034(2) 0.031(2) 0.045(2) 0.0070(17) 0.0076(18) -0.0093(17)
C11 0.043(3) 0.030(2) 0.044(2) 0.0039(17) 0.0038(19) -0.0074(18)
C12 0.0204(18) 0.0206(16) 0.0219(16) -0.0016(13) 0.0016(13) 0.0020(13)
C13 0.0217(18) 0.0196(16) 0.0220(16) -0.0024(13) 0.0042(14) -0.0006(13)
C14 0.0225(19) 0.0246(17) 0.0264(17) -0.0008(14) 0.0059(14) -0.0058(14)
C15 0.0207(19) 0.0271(18) 0.0229(17) -0.0038(14) 0.0028(14) 0.0012(14)
C16 0.0225(19) 0.0249(17) 0.0226(16) 0.0027(14) 0.0038(14) 0.0018(14)
C17 0.0245(19) 0.0199(16) 0.0274(17) -0.0014(14) 0.0080(15) -0.0001(14)
C18 0.0201(19) 0.0259(18) 0.0298(18) 0.0073(14) 0.0017(14) -0.0042(14)
C19 0.0202(19) 0.0294(18) 0.0259(17) 0.0005(14) 0.0008(14) -0.0010(14)
C20 0.0224(19) 0.0230(17) 0.0301(18) 0.0036(14) 0.0002(15) -0.0032(14)
Si2 0.0241(6) 0.0521(7) 0.0259(5) 0.0069(5) 0.0049(4) -0.0029(5)
Si3 0.0451(7) 0.0241(5) 0.0448(6) 0.0048(5) -0.0056(5) -0.0096(5)
Si4 0.0240(6) 0.0345(6) 0.0426(6) -0.0003(5) 0.0054(5) 0.0042(4)
Si5 0.0274(6) 0.0359(6) 0.0265(5) -0.0008(4) 0.0011(4) -0.0052(4)
Si6 0.0316(6) 0.0223(5) 0.0449(6) -0.0001(4) 0.0006(5) -0.0038(4)
Si7 0.0286(6) 0.0363(6) 0.0316(5) 0.0095(4) 0.0080(4) -0.0015(4)
C21 0.047(3) 0.050(3) 0.033(2) -0.0072(18) 0.0134(19) 0.006(2)
C22 0.043(3) 0.070(3) 0.036(2) 0.018(2) 0.0010(19) -0.017(2)
C23 0.030(2) 0.105(4) 0.035(2) 0.006(2) 0.0106(19) 0.007(2)
C24 0.065(3) 0.065(3) 0.054(3) 0.011(2) 0.001(2) -0.038(3)
C25 0.094(4) 0.023(2) 0.079(4) 0.002(2) -0.027(3) 0.001(2)
C26 0.060(3) 0.036(2) 0.056(3) -0.017(2) 0.007(2) -0.002(2)
C27 0.048(3) 0.058(3) 0.051(3) -0.013(2) 0.020(2) 0.007(2)
C28 0.024(2) 0.054(3) 0.069(3) 0.000(2) 0.003(2) 0.0073(19)
C29 0.046(3) 0.035(2) 0.077(3) 0.006(2) 0.019(2) 0.006(2)
C30 0.038(2) 0.055(3) 0.041(2) -0.006(2) 0.0022(19) -0.016(2)
C31 0.051(3) 0.048(3) 0.040(2) -0.0130(19) 0.012(2) -0.001(2)
C32 0.051(3) 0.054(3) 0.037(2) 0.009(2) 0.006(2) -0.008(2)
C33 0.048(3) 0.028(2) 0.077(3) 0.009(2) -0.004(2) 0.0018(19)
C34 0.057(3) 0.039(2) 0.064(3) -0.023(2) 0.020(2) -0.008(2)
C35 0.043(3) 0.030(2) 0.066(3) -0.002(2) 0.000(2) -0.0098(19)
C36 0.054(3) 0.051(3) 0.037(2) 0.0027(19) 0.020(2) 0.010(2)
C37 0.032(2) 0.068(3) 0.044(2) 0.025(2) 0.0017(19) -0.009(2)
C38 0.035(2) 0.060(3) 0.032(2) 0.0057(19) 0.0060(18) -0.007(2)
P2 0.0223(5) 0.0233(4) 0.0257(5) -0.0018(4) 0.0008(4) -0.0012(4)
C39 0.029(2) 0.0261(18) 0.0233(17) -0.0002(14) 0.0022(15) -0.0002(15)
C40 0.024(2) 0.0292(19) 0.0292(18) -0.0020(15) 0.0041(15) -0.0004(15)
C41 0.032(2) 0.0278(19) 0.0312(19) -0.0013(15) 0.0048(16) 0.0012(15)
O3 0.0302(14) 0.0263(13) 0.0273(13) -0.0050(10) 0.0002(10) 0.0017(10)
Li2 0.036(4) 0.035(3) 0.027(3) -0.002(3) 0.001(3) 0.000(3)
Si8 0.0323(6) 0.0327(6) 0.0324(5) -0.0083(4) 0.0058(5) 0.0028(4)
C42 0.052(3) 0.084(4) 0.050(3) -0.041(3) -0.005(2) 0.020(3)
C43 0.087(4) 0.034(2) 0.050(3) -0.006(2) 0.016(3) 0.004(2)
C44 0.067(3) 0.053(3) 0.072(3) -0.016(3) 0.039(3) -0.001(2)
C45 0.030(2) 0.044(2) 0.040(2) -0.0111(18) -0.0052(17) 0.0087(18)
O4 0.0524(19) 0.0437(17) 0.0433(17) 0.0027(13) 0.0047(14) -0.0176(14)
C46 0.047(3) 0.063(3) 0.039(2) 0.010(2) 0.006(2) -0.014(2)
C47 0.052(3) 0.081(4) 0.058(3) 0.007(3) 0.013(2) -0.012(3)
C48 0.070(4) 0.043(3) 0.067(3) 0.007(2) 0.010(3) -0.021(2)
C49 0.130(5) 0.055(3) 0.053(3) -0.009(3) 0.028(3) -0.037(3)
C50 0.0216(19) 0.0249(17) 0.0246(17) -0.0027(14) 0.0008(14) 0.0000(14)
C51 0.026(2) 0.0235(17) 0.0261(17) 0.0000(14) 0.0032(15) -0.0014(14)
C52 0.0220(19) 0.0297(18) 0.0290(18) 0.0008(15) 0.0032(15) -0.0031(15)
C53 0.0229(19) 0.0266(18) 0.0255(17) -0.0023(14) 0.0029(14) 0.0018(14)
C54 0.025(2) 0.0271(18) 0.0256(17) 0.0044(14) 0.0023(15) -0.0009(15)
C55 0.029(2) 0.0227(17) 0.0268(18) -0.0009(14) 0.0059(15) 0.0002(14)
C56 0.024(2) 0.0309(19) 0.0314(19) 0.0085(15) 0.0003(15) -0.0053(15)
C57 0.024(2) 0.0331(19) 0.0271(18) 0.0047(15) 0.0036(15) -0.0035(15)
C58 0.023(2) 0.0286(18) 0.0294(18) 0.0037(15) -0.0002(15) -0.0041(15)
Si9 0.0654(9) 0.0271(6) 0.0552(8) 0.0109(5) -0.0104(6) -0.0134(6)
Si10 0.0323(7) 0.0732(9) 0.0311(6) 0.0087(6) 0.0052(5) -0.0089(6)
Si11 0.0284(6) 0.0518(7) 0.0335(6) -0.0063(5) 0.0041(5) -0.0087(5)
Si12 0.0293(6) 0.0353(6) 0.0453(6) 0.0056(5) 0.0044(5) 0.0036(5)
Si13 0.0331(6) 0.0385(6) 0.0298(5) 0.0055(4) 0.0049(4) -0.0073(5)
Si14 0.0352(6) 0.0246(5) 0.0406(6) 0.0012(4) 0.0012(5) -0.0036(4)
C59 0.093(4) 0.033(3) 0.111(5) -0.018(3) 0.047(4) -0.001(3)
C60 0.181(8) 0.027(3) 0.130(6) 0.009(3) -0.075(6) 0.009(4)
C61 0.111(5) 0.077(4) 0.066(4) -0.007(3) 0.018(3) -0.065(4)
C62 0.074(4) 0.107(5) 0.037(3) 0.020(3) -0.002(2) -0.041(3)
C63 0.037(3) 0.171(7) 0.043(3) -0.001(3) 0.014(2) -0.001(3)
C64 0.076(4) 0.067(3) 0.045(3) -0.009(2) 0.028(3) 0.007(3)
C65 0.035(2) 0.051(3) 0.039(2) -0.0054(19) -0.0012(18) -0.0096(19)
C66 0.053(3) 0.057(3) 0.068(3) -0.020(3) 0.002(2) 0.006(2)
C67 0.063(3) 0.096(4) 0.040(3) -0.014(3) 0.018(2) -0.033(3)
C68 0.059(3) 0.042(3) 0.061(3) 0.014(2) 0.004(2) 0.002(2)
C69 0.050(3) 0.058(3) 0.060(3) -0.018(2) 0.006(2) 0.010(2)
C70 0.031(2) 0.056(3) 0.056(3) 0.002(2) 0.008(2) 0.004(2)
C71 0.043(3) 0.068(3) 0.035(2) 0.015(2) 0.0020(19) -0.009(2)
C72 0.081(4) 0.050(3) 0.044(3) -0.003(2) 0.032(2) -0.003(2)
C73 0.039(3) 0.074(3) 0.042(2) 0.004(2) 0.011(2) -0.017(2)
C74 0.057(3) 0.036(2) 0.080(3) -0.005(2) 0.013(3) -0.013(2)
C75 0.053(3) 0.035(2) 0.074(3) -0.004(2) -0.008(2) 0.006(2)
C76 0.098(4) 0.037(2) 0.059(3) -0.008(2) 0.033(3) 0.002(3)
C77 0.106(6) 0.136(6) 0.069(4) -0.020(4) 0.036(4) -0.032(5)
C78 0.097(5) 0.143(7) 0.069(4) 0.009(4) 0.023(4) -0.015(5)
C79 0.060(4) 0.097(5) 0.083(4) 0.042(3) 0.037(3) 0.030(3)
C80 0.087(4) 0.080(4) 0.070(4) -0.008(3) 0.051(3) -0.014(3)
C81 0.069(4) 0.152(7) 0.085(5) 0.041(5) 0.025(4) 0.013(4)
C82 0.097(5) 0.078(4) 0.087(4) 0.004(3) 0.039(4) -0.001(4)

loop_
_atom_type_symbol
_atom_type_description
_atom_type_scat_dispersion_real
_atom_type_scat_dispersion_imag
_atom_type_scat_source
O O 0.0106 0.0060 'International Tables Vol C Tables 4.2.6.8 and 6.1.1.4'
P P 0.1023 0.0942 'International Tables Vol C Tables 4.2.6.8 and 6.1.1.4'
Li Li -0.0003 0.0001 'International Tables Vol C Tables 4.2.6.8 and 6.1.1.4'
Si Si 0.0817 0.0704 'International Tables Vol C Tables 4.2.6.8 and 6.1.1.4'
C C 0.0033 0.0016 'International Tables Vol C Tables 4.2.6.8 and 6.1.1.4'
H H 0.0000 0.0000 'International Tables Vol C Tables 4.2.6.8 and 6.1.1.4'

loop_
_geom_angle_atom_site_label_1
_geom_angle_atom_site_label_2
_geom_angle_atom_site_label_3
_geom_angle
_geom_angle_site_symmetry_1
_geom_angle_site_symmetry_3
C1 P1 C12 102.57(15) . .
C1 P1 Li1 105.16(17) . .
C12 P1 Li1 147.67(16) . .
C2 C1 P1 131.0(3) . .
C2 C1 H1 114.5 . .
P1 C1 H1 114.5 . .
C3 C2 C1 119.3(3) . .
C3 C2 Si1 122.1(3) . .
C1 C2 Si1 118.6(2) . .
O1 C3 C2 122.4(3) . .
O1 C3 C7 114.5(3) . .
C2 C3 C7 123.1(3) . .
C3 O1 Li1 140.7(3) . .
C3 O1 Li1 134.7(3) . 3_666
Li1 O1 Li1 84.1(3) . 3_666
O1 Li1 O1 95.9(3) . 3_666
O1 Li1 O2 110.0(3) . .
O1 Li1 O2 122.4(3) 3_666 .
O1 Li1 Li1 48.3(2) . 3_666
O1 Li1 Li1 47.7(2) 3_666 3_666
O2 Li1 Li1 131.0(4) . 3_666
O1 Li1 P1 76.5(2) . .
O1 Li1 P1 123.5(3) 3_666 .
O2 Li1 P1 112.3(3) . .
Li1 Li1 P1 104.0(3) 3_666 .
C6 Si1 C4 106.89(19) . .
C6 Si1 C2 111.52(17) . .
C4 Si1 C2 110.08(17) . .
C6 Si1 C5 109.37(19) . .
C4 Si1 C5 105.64(19) . .
C2 Si1 C5 113.00(17) . .
Si1 C4 H2 109.5 . .
Si1 C4 H3 109.5 . .
H2 C4 H3 109.5 . .
Si1 C4 H4 109.5 . .
H2 C4 H4 109.5 . .
H3 C4 H4 109.5 . .
Si1 C5 H5 109.5 . .
Si1 C5 H6 109.5 . .
H5 C5 H6 109.5 . .
Si1 C5 H7 109.5 . .
H5 C5 H7 109.5 . .
H6 C5 H7 109.5 . .
Si1 C6 H8 109.5 . .
Si1 C6 H9 109.5 . .
H8 C6 H9 109.5 . .
Si1 C6 H10 109.5 . .
H8 C6 H10 109.5 . .
H9 C6 H10 109.5 . .
C3 C7 H11 109.5 . .
C3 C7 H12 109.5 . .
H11 C7 H12 109.5 . .
C3 C7 H13 109.5 . .
H11 C7 H13 109.5 . .
H12 C7 H13 109.5 . .
C8 O2 C10 112.9(3) . .
C8 O2 Li1 115.1(3) . .
C10 O2 Li1 131.8(3) . .
O2 C8 C9 114.2(3) . .
O2 C8 H14 108.7 . .
C9 C8 H14 108.7 . .
O2 C8 H15 108.7 . .
C9 C8 H15 108.7 . .
H14 C8 H15 107.6 . .
C8 C9 H16 109.5 . .
C8 C9 H17 109.5 . .
H16 C9 H17 109.5 . .
C8 C9 H18 109.5 . .
H16 C9 H18 109.5 . .
H17 C9 H18 109.5 . .
O2 C10 C11 109.5(3) . .
O2 C10 H19 109.8 . .
C11 C10 H19 109.8 . .
O2 C10 H20 109.8 . .
C11 C10 H20 109.8 . .
H19 C10 H20 108.2 . .
C10 C11 H21 109.5 . .
C10 C11 H22 109.5 . .
H21 C11 H22 109.5 . .
C10 C11 H23 109.5 . .
H21 C11 H23 109.5 . .
H22 C11 H23 109.5 . .
C17 C12 C13 118.6(3) . .
C17 C12 P1 120.2(2) . .
C13 C12 P1 120.9(2) . .
C14 C13 C12 119.3(3) . .
C14 C13 C18 117.7(3) . .
C12 C13 C18 123.1(3) . .
C13 C14 C15 122.9(3) . .
C13 C14 H24 118.5 . .
C15 C14 H24 118.5 . .
C16 C15 C14 117.1(3) . .
C16 C15 C19 123.1(3) . .
C14 C15 C19 119.8(3) . .
C15 C16 C17 122.3(3) . .
C15 C16 H25 118.9 . .
C17 C16 H25 118.9 . .
C16 C17 C12 119.8(3) . .
C16 C17 C20 118.9(3) . .
C12 C17 C20 121.3(3) . .
C13 C18 Si2 111.3(2) . .
C13 C18 Si3 112.2(2) . .
Si2 C18 Si3 118.90(18) . .
C13 C18 H26 104.2 . .
Si2 C18 H26 104.2 . .
Si3 C18 H26 104.2 . .
C15 C19 Si4 112.4(2) . .
C15 C19 Si5 113.7(2) . .
Si4 C19 Si5 118.82(18) . .
C15 C19 H27 103.1 . .
Si4 C19 H27 103.1 . .
Si5 C19 H27 103.1 . .
C17 C20 Si7 113.4(2) . .
C17 C20 Si6 111.1(2) . .
Si7 C20 Si6 119.20(18) . .
C17 C20 H28 103.7 . .
Si7 C20 H28 103.7 . .
Si6 C20 H28 103.7 . .
C21 Si2 C23 107.7(2) . .
C21 Si2 C22 109.44(19) . .
C23 Si2 C22 108.1(2) . .
C21 Si2 C18 107.47(17) . .
C23 Si2 C18 113.97(18) . .
C22 Si2 C18 110.1(2) . .
C26 Si3 C24 107.3(2) . .
C26 Si3 C25 109.8(3) . .
C24 Si3 C25 109.5(3) . .
C26 Si3 C18 109.70(18) . .
C24 Si3 C18 113.5(2) . .
C25 Si3 C18 107.07(18) . .
C29 Si4 C27 106.7(2) . .
C29 Si4 C28 109.0(2) . .
C27 Si4 C28 108.7(2) . .
C29 Si4 C19 114.35(18) . .
C27 Si4 C19 108.05(18) . .
C28 Si4 C19 109.91(18) . .
C31 Si5 C30 108.5(2) . .
C31 Si5 C32 108.4(2) . .
C30 Si5 C32 108.8(2) . .
C31 Si5 C19 110.16(17) . .
C30 Si5 C19 106.83(18) . .
C32 Si5 C19 113.90(18) . .
C33 Si6 C34 109.9(2) . .
C33 Si6 C35 108.5(2) . .
C34 Si6 C35 108.4(2) . .
C33 Si6 C20 112.94(19) . .
C34 Si6 C20 108.43(18) . .
C35 Si6 C20 108.58(18) . .
C38 Si7 C37 107.15(18) . .
C38 Si7 C36 107.8(2) . .
C37 Si7 C36 110.1(2) . .
C38 Si7 C20 115.20(18) . .
C37 Si7 C20 109.16(19) . .
C36 Si7 C20 107.39(17) . .
Si2 C21 H29 109.5 . .
Si2 C21 H30 109.5 . .
H29 C21 H30 109.5 . .
Si2 C21 H31 109.5 . .
H29 C21 H31 109.5 . .
H30 C21 H31 109.5 . .
Si2 C22 H32 109.5 . .
Si2 C22 H33 109.5 . .
H32 C22 H33 109.5 . .
Si2 C22 H34 109.5 . .
H32 C22 H34 109.5 . .
H33 C22 H34 109.5 . .
Si2 C23 H35 109.5 . .
Si2 C23 H36 109.5 . .
H35 C23 H36 109.5 . .
Si2 C23 H37 109.5 . .
H35 C23 H37 109.5 . .
H36 C23 H37 109.5 . .
Si3 C24 H38 109.5 . .
Si3 C24 H39 109.5 . .
H38 C24 H39 109.5 . .
Si3 C24 H40 109.5 . .
H38 C24 H40 109.5 . .
H39 C24 H40 109.5 . .
Si3 C25 H41 109.5 . .
Si3 C25 H42 109.5 . .
H41 C25 H42 109.5 . .
Si3 C25 H43 109.5 . .
H41 C25 H43 109.5 . .
H42 C25 H43 109.5 . .
Si3 C26 H44 109.5 . .
Si3 C26 H45 109.5 . .
H44 C26 H45 109.5 . .
Si3 C26 H46 109.5 . .
H44 C26 H46 109.5 . .
H45 C26 H46 109.5 . .
Si4 C27 H47 109.5 . .
Si4 C27 H48 109.5 . .
H47 C27 H48 109.5 . .
Si4 C27 H49 109.5 . .
H47 C27 H49 109.5 . .
H48 C27 H49 109.5 . .
Si4 C28 H50 109.5 . .
Si4 C28 H51 109.5 . .
H50 C28 H51 109.5 . .
Si4 C28 H52 109.5 . .
H50 C28 H52 109.5 . .
H51 C28 H52 109.5 . .
Si4 C29 H53 109.5 . .
Si4 C29 H54 109.5 . .
H53 C29 H54 109.5 . .
Si4 C29 H55 109.5 . .
H53 C29 H55 109.5 . .
H54 C29 H55 109.5 . .
Si5 C30 H56 109.5 . .
Si5 C30 H57 109.5 . .
H56 C30 H57 109.5 . .
Si5 C30 H58 109.5 . .
H56 C30 H58 109.5 . .
H57 C30 H58 109.5 . .
Si5 C31 H59 109.5 . .
Si5 C31 H60 109.5 . .
H59 C31 H60 109.5 . .
Si5 C31 H61 109.5 . .
H59 C31 H61 109.5 . .
H60 C31 H61 109.5 . .
Si5 C32 H62 109.5 . .
Si5 C32 H63 109.5 . .
H62 C32 H63 109.5 . .
Si5 C32 H64 109.5 . .
H62 C32 H64 109.5 . .
H63 C32 H64 109.5 . .
Si6 C33 H65 109.5 . .
Si6 C33 H66 109.5 . .
H65 C33 H66 109.5 . .
Si6 C33 H67 109.5 . .
H65 C33 H67 109.5 . .
H66 C33 H67 109.5 . .
Si6 C34 H68 109.5 . .
Si6 C34 H69 109.5 . .
H68 C34 H69 109.5 . .
Si6 C34 H70 109.5 . .
H68 C34 H70 109.5 . .
H69 C34 H70 109.5 . .
Si6 C35 H71 109.5 . .
Si6 C35 H72 109.5 . .
H71 C35 H72 109.5 . .
Si6 C35 H73 109.5 . .
H71 C35 H73 109.5 . .
H72 C35 H73 109.5 . .
Si7 C36 H74 109.5 . .
Si7 C36 H75 109.5 . .
H74 C36 H75 109.5 . .
Si7 C36 H76 109.5 . .
H74 C36 H76 109.5 . .
H75 C36 H76 109.5 . .
Si7 C37 H77 109.5 . .
Si7 C37 H78 109.5 . .
H77 C37 H78 109.5 . .
Si7 C37 H79 109.5 . .
H77 C37 H79 109.5 . .
H78 C37 H79 109.5 . .
Si7 C38 H80 109.5 . .
Si7 C38 H81 109.5 . .
H80 C38 H81 109.5 . .
Si7 C38 H82 109.5 . .
H80 C38 H82 109.5 . .
H81 C38 H82 109.5 . .
C39 P2 C50 102.08(16) . .
C39 P2 Li2 106.37(19) . .
C50 P2 Li2 148.15(18) . .
C40 C39 P2 131.2(3) . .
C40 C39 H83 114.4 . .
P2 C39 H83 114.4 . .
C41 C40 C39 119.5(3) . .
C41 C40 Si8 121.6(3) . .
C39 C40 Si8 118.9(2) . .
O3 C41 C40 122.8(3) . .
O3 C41 C45 115.1(3) . .
C40 C41 C45 122.0(3) . .
C41 O3 Li2 143.0(3) . .
C41 O3 Li2 132.5(3) . 3
Li2 O3 Li2 84.4(3) . 3
O3 Li2 O3 95.6(3) . 3
O3 Li2 O4 113.3(4) . .
O3 Li2 O4 122.1(3) 3 .
O3 Li2 Li2 48.1(2) . 3
O3 Li2 Li2 47.5(2) 3 3
O4 Li2 Li2 133.7(5) . 3
O3 Li2 P2 77.7(2) . .
O3 Li2 P2 125.1(3) 3 .
O4 Li2 P2 110.0(3) . .
Li2 Li2 P2 105.8(3) 3 .
C44 Si8 C43 108.6(2) . .
C44 Si8 C42 107.7(2) . .
C43 Si8 C42 105.4(2) . .
C44 Si8 C40 111.98(19) . .
C43 Si8 C40 112.62(19) . .
C42 Si8 C40 110.22(18) . .
Si8 C42 H84 109.5 . .
Si8 C42 H85 109.5 . .
H84 C42 H85 109.5 . .
Si8 C42 H86 109.5 . .
H84 C42 H86 109.5 . .
H85 C42 H86 109.5 . .
Si8 C43 H87 109.5 . .
Si8 C43 H88 109.5 . .
H87 C43 H88 109.5 . .
Si8 C43 H89 109.5 . .
H87 C43 H89 109.5 . .
H88 C43 H89 109.5 . .
Si8 C44 H90 109.5 . .
Si8 C44 H91 109.5 . .
H90 C44 H91 109.5 . .
Si8 C44 H92 109.5 . .
H90 C44 H92 109.5 . .
H91 C44 H92 109.5 . .
C41 C45 H93 109.5 . .
C41 C45 H94 109.5 . .
H93 C45 H94 109.5 . .
C41 C45 H95 109.5 . .
H93 C45 H95 109.5 . .
H94 C45 H95 109.5 . .
C48 O4 C46 112.8(3) . .
C48 O4 Li2 131.4(3) . .
C46 O4 Li2 112.6(3) . .
O4 C46 C47 114.4(4) . .
O4 C46 H96 108.7 . .
C47 C46 H96 108.7 . .
O4 C46 H97 108.7 . .
C47 C46 H97 108.7 . .
H96 C46 H97 107.6 . .
C46 C47 H98 109.5 . .
C46 C47 H99 109.5 . .
H98 C47 H99 109.5 . .
C46 C47 H100 109.5 . .
H98 C47 H100 109.5 . .
H99 C47 H100 109.5 . .
O4 C48 C49 109.3(4) . .
O4 C48 H101 109.8 . .
C49 C48 H101 109.8 . .
O4 C48 H102 109.8 . .
C49 C48 H102 109.8 . .
H101 C48 H102 108.3 . .
C48 C49 H103 109.5 . .
C48 C49 H104 109.5 . .
H103 C49 H104 109.5 . .
C48 C49 H105 109.5 . .
H103 C49 H105 109.5 . .
H104 C49 H105 109.5 . .
C55 C50 C51 118.1(3) . .
C55 C50 P2 121.0(3) . .
C51 C50 P2 120.8(2) . .
C52 C51 C50 119.8(3) . .
C52 C51 C56 118.0(3) . .
C50 C51 C56 122.2(3) . .
C51 C52 C53 122.4(3) . .
C51 C52 H106 118.8 . .
C53 C52 H106 118.8 . .
C52 C53 C54 117.2(3) . .
C52 C53 C57 120.1(3) . .
C54 C53 C57 122.7(3) . .
C55 C54 C53 122.4(3) . .
C55 C54 H107 118.8 . .
C53 C54 H107 118.8 . .
C54 C55 C50 120.0(3) . .
C54 C55 C58 118.2(3) . .
C50 C55 C58 121.8(3) . .
C51 C56 Si9 113.9(2) . .
C51 C56 Si10 109.4(2) . .
Si9 C56 Si10 118.84(19) . .
C51 C56 H108 104.3 . .
Si9 C56 H108 104.3 . .
Si10 C56 H108 104.3 . .
C53 C57 Si12 113.3(2) . .
C53 C57 Si11 111.2(2) . .
Si12 C57 Si11 119.68(18) . .
C53 C57 H109 103.5 . .
Si12 C57 H109 103.5 . .
Si11 C57 H109 103.5 . .
C55 C58 Si14 111.2(2) . .
C55 C58 Si13 112.3(2) . .
Si14 C58 Si13 119.68(18) . .
C55 C58 H110 103.9 . .
Si14 C58 H110 103.9 . .
Si13 C58 H110 103.9 . .
C59 Si9 C60 109.6(4) . .
C59 Si9 C56 109.4(2) . .
C60 Si9 C56 107.7(2) . .
C59 Si9 C61 108.1(3) . .
C60 Si9 C61 108.9(3) . .
C56 Si9 C61 113.2(2) . .
C64 Si10 C63 107.9(3) . .
C64 Si10 C62 109.0(2) . .
C63 Si10 C62 107.9(3) . .
C64 Si10 C56 106.82(19) . .
C63 Si10 C56 113.9(2) . .
C62 Si10 C56 111.2(2) . .
C67 Si11 C65 109.4(2) . .
C67 Si11 C66 107.1(3) . .
C65 Si11 C66 108.8(2) . .
C67 Si11 C57 114.2(2) . .
C65 Si11 C57 108.93(18) . .
C66 Si11 C57 108.19(19) . .
C69 Si12 C68 111.4(2) . .
C69 Si12 C70 107.1(2) . .
C68 Si12 C70 106.5(2) . .
C69 Si12 C57 109.19(19) . .
C68 Si12 C57 112.0(2) . .
C70 Si12 C57 110.44(19) . .
C72 Si13 C73 109.0(2) . .
C72 Si13 C71 109.4(2) . .
C73 Si13 C71 105.8(2) . .
C72 Si13 C58 108.03(18) . .
C73 Si13 C58 110.12(18) . .
C71 Si13 C58 114.39(19) . .
C74 Si14 C75 108.1(2) . .
C74 Si14 C76 109.2(2) . .
C75 Si14 C76 107.8(2) . .
C74 Si14 C58 109.8(2) . .
C75 Si14 C58 114.58(18) . .
C76 Si14 C58 107.28(18) . .
Si9 C59 H111 109.5 . .
Si9 C59 H112 109.5 . .
H111 C59 H112 109.5 . .
Si9 C59 H113 109.5 . .
H111 C59 H113 109.5 . .
H112 C59 H113 109.5 . .
Si9 C60 H114 109.5 . .
Si9 C60 H115 109.5 . .
H114 C60 H115 109.5 . .
Si9 C60 H116 109.5 . .
H114 C60 H116 109.5 . .
H115 C60 H116 109.5 . .
Si9 C61 H117 109.5 . .
Si9 C61 H118 109.5 . .
H117 C61 H118 109.5 . .
Si9 C61 H119 109.5 . .
H117 C61 H119 109.5 . .
H118 C61 H119 109.5 . .
Si10 C62 H120 109.5 . .
Si10 C62 H121 109.5 . .
H120 C62 H121 109.5 . .
Si10 C62 H122 109.5 . .
H120 C62 H122 109.5 . .
H121 C62 H122 109.5 . .
Si10 C63 H123 109.5 . .
Si10 C63 H124 109.5 . .
H123 C63 H124 109.5 . .
Si10 C63 H125 109.5 . .
H123 C63 H125 109.5 . .
H124 C63 H125 109.5 . .
Si10 C64 H126 109.5 . .
Si10 C64 H127 109.5 . .
H126 C64 H127 109.5 . .
Si10 C64 H128 109.5 . .
H126 C64 H128 109.5 . .
H127 C64 H128 109.5 . .
Si11 C65 H129 109.5 . .
Si11 C65 H130 109.5 . .
H129 C65 H130 109.5 . .
Si11 C65 H131 109.5 . .
H129 C65 H131 109.5 . .
H130 C65 H131 109.5 . .
Si11 C66 H132 109.5 . .
Si11 C66 H133 109.5 . .
H132 C66 H133 109.5 . .
Si11 C66 H134 109.5 . .
H132 C66 H134 109.5 . .
H133 C66 H134 109.5 . .
Si11 C67 H135 109.5 . .
Si11 C67 H136 109.5 . .
H135 C67 H136 109.5 . .
Si11 C67 H137 109.5 . .
H135 C67 H137 109.5 . .
H136 C67 H137 109.5 . .
Si12 C68 H138 109.5 . .
Si12 C68 H139 109.5 . .
H138 C68 H139 109.5 . .
Si12 C68 H140 109.5 . .
H138 C68 H140 109.5 . .
H139 C68 H140 109.5 . .
Si12 C69 H141 109.5 . .
Si12 C69 H142 109.5 . .
H141 C69 H142 109.5 . .
Si12 C69 H143 109.5 . .
H141 C69 H143 109.5 . .
H142 C69 H143 109.5 . .
Si12 C70 H144 109.5 . .
Si12 C70 H145 109.5 . .
H144 C70 H145 109.5 . .
Si12 C70 H146 109.5 . .
H144 C70 H146 109.5 . .
H145 C70 H146 109.5 . .
Si13 C71 H147 109.5 . .
Si13 C71 H148 109.5 . .
H147 C71 H148 109.5 . .
Si13 C71 H149 109.5 . .
H147 C71 H149 109.5 . .
H148 C71 H149 109.5 . .
Si13 C72 H150 109.5 . .
Si13 C72 H151 109.5 . .
H150 C72 H151 109.5 . .
Si13 C72 H152 109.5 . .
H150 C72 H152 109.5 . .
H151 C72 H152 109.5 . .
Si13 C73 H153 109.5 . .
Si13 C73 H154 109.5 . .
H153 C73 H154 109.5 . .
Si13 C73 H155 109.5 . .
H153 C73 H155 109.5 . .
H154 C73 H155 109.5 . .
Si14 C74 H156 109.5 . .
Si14 C74 H157 109.5 . .
H156 C74 H157 109.5 . .
Si14 C74 H158 109.5 . .
H156 C74 H158 109.5 . .
H157 C74 H158 109.5 . .
Si14 C75 H159 109.5 . .
Si14 C75 H160 109.5 . .
H159 C75 H160 109.5 . .
Si14 C75 H161 109.5 . .
H159 C75 H161 109.5 . .
H160 C75 H161 109.5 . .
Si14 C76 H162 109.5 . .
Si14 C76 H163 109.5 . .
H162 C76 H163 109.5 . .
Si14 C76 H164 109.5 . .
H162 C76 H164 109.5 . .
H163 C76 H164 109.5 . .
C78 C77 H165 109.5 . .
C78 C77 H166 109.5 . .
H165 C77 H166 109.5 . .
C78 C77 H167 109.5 . .
H165 C77 H167 109.5 . .
H166 C77 H167 109.5 . .
C77 C78 C79 117.0(7) . .
C77 C78 H168 108.1 . .
C79 C78 H168 108.1 . .
C77 C78 H169 108.1 . .
C79 C78 H169 108.1 . .
H168 C78 H169 107.3 . .
C80 C79 C78 121.8(6) . .
C80 C79 H170 106.9 . .
C78 C79 H170 106.9 . .
C80 C79 H171 106.9 . .
C78 C79 H171 106.9 . .
H170 C79 H171 106.7 . .
C81 C80 C79 122.8(6) . .
C81 C80 H172 106.6 . .
C79 C80 H172 106.6 . .
C81 C80 H173 106.6 . .
C79 C80 H173 106.6 . .
H172 C80 H173 106.6 . .
C80 C81 C82 120.0(6) . .
C80 C81 H174 107.3 . .
C82 C81 H174 107.3 . .
C80 C81 H175 107.3 . .
C82 C81 H175 107.3 . .
H174 C81 H175 106.9 . .
C81 C82 H176 109.5 . .
C81 C82 H177 109.5 . .
H176 C82 H177 109.5 . .
C81 C82 H178 109.5 . .
H176 C82 H178 109.5 . .
H177 C82 H178 109.5 . .

loop_
_geom_bond_atom_site_label_1
_geom_bond_atom_site_label_2
_geom_bond_distance
_geom_bond_site_symmetry_2
P1 C1 1.711(3) .
P1 C12 1.854(3) .
P1 Li1 2.613(6) .
C1 C2 1.432(5) .
C1 H1 0.9500 .
C2 C3 1.400(5) .
C2 Si1 1.875(3) .
C3 O1 1.297(4) .
C3 C7 1.510(5) .
O1 Li1 1.874(6) .
O1 Li1 1.893(6) 3_666
Li1 O1 1.893(6) 3_666
Li1 O2 1.941(6) .
Li1 Li1 2.522(11) 3_666
Si1 C6 1.868(4) .
Si1 C4 1.873(4) .
Si1 C5 1.878(4) .
C4 H2 0.9800 .
C4 H3 0.9800 .
C4 H4 0.9800 .
C5 H5 0.9800 .
C5 H6 0.9800 .
C5 H7 0.9800 .
C6 H8 0.9800 .
C6 H9 0.9800 .
C6 H10 0.9800 .
C7 H11 0.9800 .
C7 H12 0.9800 .
C7 H13 0.9800 .
O2 C8 1.438(4) .
O2 C10 1.446(4) .
C8 C9 1.505(6) .
C8 H14 0.9900 .
C8 H15 0.9900 .
C9 H16 0.9800 .
C9 H17 0.9800 .
C9 H18 0.9800 .
C10 C11 1.494(6) .
C10 H19 0.9900 .
C10 H20 0.9900 .
C11 H21 0.9800 .
C11 H22 0.9800 .
C11 H23 0.9800 .
C12 C17 1.417(5) .
C12 C13 1.417(5) .
C13 C14 1.392(5) .
C13 C18 1.522(4) .
C14 C15 1.397(5) .
C14 H24 0.9500 .
C15 C16 1.394(5) .
C15 C19 1.524(5) .
C16 C17 1.395(5) .
C16 H25 0.9500 .
C17 C20 1.519(5) .
C18 Si2 1.884(4) .
C18 Si3 1.889(4) .
C18 H26 1.0000 .
C19 Si4 1.888(4) .
C19 Si5 1.898(3) .
C19 H27 1.0000 .
C20 Si7 1.888(4) .
C20 Si6 1.895(4) .
C20 H28 1.0000 .
Si2 C21 1.867(4) .
Si2 C23 1.870(4) .
Si2 C22 1.877(4) .
Si3 C26 1.869(5) .
Si3 C24 1.877(5) .
Si3 C25 1.882(5) .
Si4 C29 1.870(4) .
Si4 C27 1.871(4) .
Si4 C28 1.879(4) .
Si5 C31 1.855(4) .
Si5 C30 1.864(4) .
Si5 C32 1.869(4) .
Si6 C33 1.869(4) .
Si6 C34 1.871(5) .
Si6 C35 1.878(4) .
Si7 C38 1.867(4) .
Si7 C37 1.870(4) .
Si7 C36 1.871(4) .
C21 H29 0.9800 .
C21 H30 0.9800 .
C21 H31 0.9800 .
C22 H32 0.9800 .
C22 H33 0.9800 .
C22 H34 0.9800 .
C23 H35 0.9800 .
C23 H36 0.9800 .
C23 H37 0.9800 .
C24 H38 0.9800 .
C24 H39 0.9800 .
C24 H40 0.9800 .
C25 H41 0.9800 .
C25 H42 0.9800 .
C25 H43 0.9800 .
C26 H44 0.9800 .
C26 H45 0.9800 .
C26 H46 0.9800 .
C27 H47 0.9800 .
C27 H48 0.9800 .
C27 H49 0.9800 .
C28 H50 0.9800 .
C28 H51 0.9800 .
C28 H52 0.9800 .
C29 H53 0.9800 .
C29 H54 0.9800 .
C29 H55 0.9800 .
C30 H56 0.9800 .
C30 H57 0.9800 .
C30 H58 0.9800 .
C31 H59 0.9800 .
C31 H60 0.9800 .
C31 H61 0.9800 .
C32 H62 0.9800 .
C32 H63 0.9800 .
C32 H64 0.9800 .
C33 H65 0.9800 .
C33 H66 0.9800 .
C33 H67 0.9800 .
C34 H68 0.9800 .
C34 H69 0.9800 .
C34 H70 0.9800 .
C35 H71 0.9800 .
C35 H72 0.9800 .
C35 H73 0.9800 .
C36 H74 0.9800 .
C36 H75 0.9800 .
C36 H76 0.9800 .
C37 H77 0.9800 .
C37 H78 0.9800 .
C37 H79 0.9800 .
C38 H80 0.9800 .
C38 H81 0.9800 .
C38 H82 0.9800 .
P2 C39 1.712(4) .
P2 C50 1.846(3) .
P2 Li2 2.585(6) .
C39 C40 1.430(5) .
C39 H83 0.9500 .
C40 C41 1.397(5) .
C40 Si8 1.872(4) .
C41 O3 1.299(4) .
C41 C45 1.514(5) .
O3 Li2 1.885(7) .
O3 Li2 1.903(6) 3
Li2 O3 1.903(6) 3
Li2 O4 1.966(7) .
Li2 Li2 2.544(12) 3
Si8 C44 1.854(5) .
Si8 C43 1.866(5) .
Si8 C42 1.867(4) .
C42 H84 0.9800 .
C42 H85 0.9800 .
C42 H86 0.9800 .
C43 H87 0.9800 .
C43 H88 0.9800 .
C43 H89 0.9800 .
C44 H90 0.9800 .
C44 H91 0.9800 .
C44 H92 0.9800 .
C45 H93 0.9800 .
C45 H94 0.9800 .
C45 H95 0.9800 .
O4 C48 1.436(5) .
O4 C46 1.443(5) .
C46 C47 1.496(6) .
C46 H96 0.9900 .
C46 H97 0.9900 .
C47 H98 0.9800 .
C47 H99 0.9800 .
C47 H100 0.9800 .
C48 C49 1.490(7) .
C48 H101 0.9900 .
C48 H102 0.9900 .
C49 H103 0.9800 .
C49 H104 0.9800 .
C49 H105 0.9800 .
C50 C55 1.417(5) .
C50 C51 1.422(5) .
C51 C52 1.394(5) .
C51 C56 1.529(5) .
C52 C53 1.396(5) .
C52 H106 0.9500 .
C53 C54 1.398(5) .
C53 C57 1.521(5) .
C54 C55 1.393(5) .
C54 H107 0.9500 .
C55 C58 1.523(5) .
C56 Si9 1.880(4) .
C56 Si10 1.894(4) .
C56 H108 1.0000 .
C57 Si12 1.883(4) .
C57 Si11 1.906(4) .
C57 H109 1.0000 .
C58 Si14 1.889(4) .
C58 Si13 1.896(4) .
C58 H110 1.0000 .
Si9 C59 1.858(6) .
Si9 C60 1.875(6) .
Si9 C61 1.884(6) .
Si10 C64 1.851(5) .
Si10 C63 1.870(5) .
Si10 C62 1.874(5) .
Si11 C67 1.857(5) .
Si11 C65 1.864(4) .
Si11 C66 1.884(5) .
Si12 C69 1.861(5) .
Si12 C68 1.872(5) .
Si12 C70 1.876(4) .
Si13 C72 1.861(5) .
Si13 C73 1.867(4) .
Si13 C71 1.873(4) .
Si14 C74 1.858(4) .
Si14 C75 1.862(4) .
Si14 C76 1.868(5) .
C59 H111 0.9800 .
C59 H112 0.9800 .
C59 H113 0.9800 .
C60 H114 0.9800 .
C60 H115 0.9800 .
C60 H116 0.9800 .
C61 H117 0.9800 .
C61 H118 0.9800 .
C61 H119 0.9800 .
C62 H120 0.9800 .
C62 H121 0.9800 .
C62 H122 0.9800 .
C63 H123 0.9800 .
C63 H124 0.9800 .
C63 H125 0.9800 .
C64 H126 0.9800 .
C64 H127 0.9800 .
C64 H128 0.9800 .
C65 H129 0.9800 .
C65 H130 0.9800 .
C65 H131 0.9800 .
C66 H132 0.9800 .
C66 H133 0.9800 .
C66 H134 0.9800 .
C67 H135 0.9800 .
C67 H136 0.9800 .
C67 H137 0.9800 .
C68 H138 0.9800 .
C68 H139 0.9800 .
C68 H140 0.9800 .
C69 H141 0.9800 .
C69 H142 0.9800 .
C69 H143 0.9800 .
C70 H144 0.9800 .
C70 H145 0.9800 .
C70 H146 0.9800 .
C71 H147 0.9800 .
C71 H148 0.9800 .
C71 H149 0.9800 .
C72 H150 0.9800 .
C72 H151 0.9800 .
C72 H152 0.9800 .
C73 H153 0.9800 .
C73 H154 0.9800 .
C73 H155 0.9800 .
C74 H156 0.9800 .
C74 H157 0.9800 .
C74 H158 0.9800 .
C75 H159 0.9800 .
C75 H160 0.9800 .
C75 H161 0.9800 .
C76 H162 0.9800 .
C76 H163 0.9800 .
C76 H164 0.9800 .
C77 C78 1.448(9) .
C77 H165 0.9800 .
C77 H166 0.9800 .
C77 H167 0.9800 .
C78 C79 1.474(8) .
C78 H168 0.9900 .
C78 H169 0.9900 .
C79 C80 1.429(8) .
C79 H170 0.9900 .
C79 H171 0.9900 .
C80 C81 1.407(8) .
C80 H172 0.9900 .
C80 H173 0.9900 .
C81 C82 1.522(9) .
C81 H174 0.9900 .
C81 H175 0.9900 .
C82 H176 0.9800 .
C82 H177 0.9800 .
C82 H178 0.9800 .

loop_
_geom_torsion_atom_site_label_1
_geom_torsion_atom_site_label_2
_geom_torsion_atom_site_label_3
_geom_torsion_atom_site_label_4
_geom_torsion
_geom_torsion_site_symmetry_1
_geom_torsion_site_symmetry_4
C12 P1 C1 C2 -179.7(3) . .
Li1 P1 C1 C2 17.1(4) . .
P1 C1 C2 C3 5.8(5) . .
P1 C1 C2 Si1 -175.6(2) . .
C1 C2 C3 O1 -2.4(5) . .
Si1 C2 C3 O1 179.0(2) . .
C1 C2 C3 C7 176.1(3) . .
Si1 C2 C3 C7 -2.5(5) . .
C2 C3 O1 Li1 -54.9(6) . .
C7 C3 O1 Li1 126.5(4) . .
C2 C3 O1 Li1 136.4(4) . 3_666
C7 C3 O1 Li1 -42.1(5) . 3_666
C3 O1 Li1 O1 -171.9(4) . 3_666
Li1 O1 Li1 O1 0.0 3_666 3_666
C3 O1 Li1 O2 -44.2(6) . .
Li1 O1 Li1 O2 127.7(4) 3_666 .
C3 O1 Li1 Li1 -171.9(4) . 3_666
C3 O1 Li1 P1 65.0(4) . .
Li1 O1 Li1 P1 -123.1(3) 3_666 .
C1 P1 Li1 O1 -32.3(2) . .
C12 P1 Li1 O1 179.5(2) . .
C1 P1 Li1 O1 -120.5(3) . 3_666
C12 P1 Li1 O1 91.3(4) . 3_666
C1 P1 Li1 O2 74.0(3) . .
C12 P1 Li1 O2 -74.1(4) . .
C1 P1 Li1 Li1 -72.4(3) . 3_666
C12 P1 Li1 Li1 139.4(3) . 3_666
C3 C2 Si1 C6 -68.3(3) . .
C1 C2 Si1 C6 113.1(3) . .
C3 C2 Si1 C4 173.2(3) . .
C1 C2 Si1 C4 -5.4(3) . .
C3 C2 Si1 C5 55.4(3) . .
C1 C2 Si1 C5 -123.2(3) . .
O1 Li1 O2 C8 48.8(4) . .
O1 Li1 O2 C8 160.0(3) 3_666 .
Li1 Li1 O2 C8 100.3(5) 3_666 .
P1 Li1 O2 C8 -34.4(4) . .
O1 Li1 O2 C10 -127.1(4) . .
O1 Li1 O2 C10 -15.9(6) 3_666 .
Li1 Li1 O2 C10 -75.6(6) 3_666 .
P1 Li1 O2 C10 149.7(3) . .
C10 O2 C8 C9 70.4(4) . .
Li1 O2 C8 C9 -106.2(4) . .
C8 O2 C10 C11 178.9(3) . .
Li1 O2 C10 C11 -5.1(5) . .
C1 P1 C12 C17 -104.9(3) . .
Li1 P1 C12 C17 43.7(5) . .
C1 P1 C12 C13 81.6(3) . .
Li1 P1 C12 C13 -129.8(3) . .
C17 C12 C13 C14 0.5(5) . .
P1 C12 C13 C14 174.2(2) . .
C17 C12 C13 C18 179.6(3) . .
P1 C12 C13 C18 -6.8(4) . .
C12 C13 C14 C15 0.3(5) . .
C18 C13 C14 C15 -178.8(3) . .
C13 C14 C15 C16 -0.3(5) . .
C13 C14 C15 C19 179.2(3) . .
C14 C15 C16 C17 -0.6(5) . .
C19 C15 C16 C17 180.0(3) . .
C15 C16 C17 C12 1.4(5) . .
C15 C16 C17 C20 -177.0(3) . .
C13 C12 C17 C16 -1.4(5) . .
P1 C12 C17 C16 -175.0(2) . .
C13 C12 C17 C20 177.1(3) . .
P1 C12 C17 C20 3.4(4) . .
C14 C13 C18 Si2 -75.9(3) . .
C12 C13 C18 Si2 105.1(3) . .
C14 C13 C18 Si3 60.2(4) . .
C12 C13 C18 Si3 -118.8(3) . .
C16 C15 C19 Si4 -70.9(4) . .
C14 C15 C19 Si4 109.6(3) . .
C16 C15 C19 Si5 67.7(4) . .
C14 C15 C19 Si5 -111.7(3) . .
C16 C17 C20 Si7 -69.0(4) . .
C12 C17 C20 Si7 112.6(3) . .
C16 C17 C20 Si6 68.5(4) . .
C12 C17 C20 Si6 -109.9(3) . .
C13 C18 Si2 C21 -61.7(3) . .
Si3 C18 Si2 C21 165.5(2) . .
C13 C18 Si2 C23 57.6(3) . .
Si3 C18 Si2 C23 -75.3(3) . .
C13 C18 Si2 C22 179.2(2) . .
Si3 C18 Si2 C22 46.3(3) . .
C13 C18 Si3 C26 25.9(3) . .
Si2 C18 Si3 C26 158.4(2) . .
C13 C18 Si3 C24 -94.0(3) . .
Si2 C18 Si3 C24 38.4(3) . .
C13 C18 Si3 C25 145.1(3) . .
Si2 C18 Si3 C25 -82.5(3) . .
C15 C19 Si4 C29 66.1(3) . .
Si5 C19 Si4 C29 -70.3(3) . .
C15 C19 Si4 C27 -52.5(3) . .
Si5 C19 Si4 C27 171.1(2) . .
C15 C19 Si4 C28 -171.0(3) . .
Si5 C19 Si4 C28 52.6(3) . .
C15 C19 Si5 C31 26.0(3) . .
Si4 C19 Si5 C31 161.9(2) . .
C15 C19 Si5 C30 143.8(3) . .
Si4 C19 Si5 C30 -80.4(2) . .
C15 C19 Si5 C32 -96.0(3) . .
Si4 C19 Si5 C32 39.8(3) . .
C17 C20 Si6 C33 -95.4(3) . .
Si7 C20 Si6 C33 39.4(3) . .
C17 C20 Si6 C34 26.7(3) . .
Si7 C20 Si6 C34 161.4(2) . .
C17 C20 Si6 C35 144.3(3) . .
Si7 C20 Si6 C35 -81.0(2) . .
C17 C20 Si7 C38 61.0(3) . .
Si6 C20 Si7 C38 -72.8(3) . .
C17 C20 Si7 C37 -178.4(2) . .
Si6 C20 Si7 C37 47.8(3) . .
C17 C20 Si7 C36 -59.1(3) . .
Si6 C20 Si7 C36 167.1(2) . .
C50 P2 C39 C40 178.5(3) . .
Li2 P2 C39 C40 -16.0(4) . .
P2 C39 C40 C41 -4.3(5) . .
P2 C39 C40 Si8 177.6(2) . .
C39 C40 C41 O3 1.5(6) . .
Si8 C40 C41 O3 179.6(3) . .
C39 C40 C41 C45 -176.5(3) . .
Si8 C40 C41 C45 1.6(5) . .
C40 C41 O3 Li2 49.6(7) . .
C45 C41 O3 Li2 -132.3(5) . .
C40 C41 O3 Li2 -134.7(4) . 3
C45 C41 O3 Li2 43.5(5) . 3
C41 O3 Li2 O3 176.9(4) . 3
Li2 O3 Li2 O3 0.0 3 3
C41 O3 Li2 O4 48.3(6) . .
Li2 O3 Li2 O4 -128.6(4) 3 .
C41 O3 Li2 Li2 176.9(4) . 3
C41 O3 Li2 P2 -58.4(5) . .
Li2 O3 Li2 P2 124.7(3) 3 .
C39 P2 Li2 O3 28.7(3) . .
C50 P2 Li2 O3 -178.9(2) . .
C39 P2 Li2 O3 116.9(3) . 3
C50 P2 Li2 O3 -90.7(5) . 3
C39 P2 Li2 O4 -81.9(3) . .
C50 P2 Li2 O4 70.5(5) . .
C39 P2 Li2 Li2 68.2(4) . 3
C50 P2 Li2 Li2 -139.5(3) . 3
C41 C40 Si8 C44 59.6(4) . .
C39 C40 Si8 C44 -122.3(3) . .
C41 C40 Si8 C43 -63.1(4) . .
C39 C40 Si8 C43 114.9(3) . .
C41 C40 Si8 C42 179.4(3) . .
C39 C40 Si8 C42 -2.5(4) . .
O3 Li2 O4 C48 121.9(4) . .
O3 Li2 O4 C48 8.6(7) 3 .
Li2 Li2 O4 C48 68.4(8) 3 .
P2 Li2 O4 C48 -153.2(4) . .
O3 Li2 O4 C46 -36.2(4) . .
O3 Li2 O4 C46 -149.5(4) 3 .
Li2 Li2 O4 C46 -89.8(6) 3 .
P2 Li2 O4 C46 48.6(4) . .
C48 O4 C46 C47 -68.1(5) . .
Li2 O4 C46 C47 94.3(4) . .
C46 O4 C48 C49 -167.6(4) . .
Li2 O4 C48 C49 34.3(7) . .
C39 P2 C50 C55 99.2(3) . .
Li2 P2 C50 C55 -53.7(5) . .
C39 P2 C50 C51 -85.1(3) . .
Li2 P2 C50 C51 121.9(4) . .
C55 C50 C51 C52 -3.0(5) . .
P2 C50 C51 C52 -178.7(3) . .
C55 C50 C51 C56 176.7(3) . .
P2 C50 C51 C56 0.9(5) . .
C50 C51 C52 C53 1.5(5) . .
C56 C51 C52 C53 -178.2(3) . .
C51 C52 C53 C54 0.2(5) . .
C51 C52 C53 C57 -179.9(3) . .
C52 C53 C54 C55 -0.4(5) . .
C57 C53 C54 C55 179.7(3) . .
C53 C54 C55 C50 -1.1(5) . .
C53 C54 C55 C58 178.9(3) . .
C51 C50 C55 C54 2.8(5) . .
P2 C50 C55 C54 178.5(3) . .
C51 C50 C55 C58 -177.2(3) . .
P2 C50 C55 C58 -1.5(5) . .
C52 C51 C56 Si9 -60.1(4) . .
C50 C51 C56 Si9 120.2(3) . .
C52 C51 C56 Si10 75.5(4) . .
C50 C51 C56 Si10 -104.1(3) . .
C52 C53 C57 Si12 -120.8(3) . .
C54 C53 C57 Si12 59.1(4) . .
C52 C53 C57 Si11 101.1(3) . .
C54 C53 C57 Si11 -79.1(4) . .
C54 C55 C58 Si14 -74.3(4) . .
C50 C55 C58 Si14 105.7(3) . .
C54 C55 C58 Si13 62.9(4) . .
C50 C55 C58 Si13 -117.1(3) . .
C51 C56 Si9 C59 -33.8(4) . .
Si10 C56 Si9 C59 -165.0(3) . .
C51 C56 Si9 C60 -152.8(4) . .
Si10 C56 Si9 C60 76.0(4) . .
C51 C56 Si9 C61 86.8(3) . .
Si10 C56 Si9 C61 -44.4(3) . .
C51 C56 Si10 C64 61.2(3) . .
Si9 C56 Si10 C64 -165.6(2) . .
C51 C56 Si10 C63 -57.9(4) . .
Si9 C56 Si10 C63 75.3(3) . .
C51 C56 Si10 C62 180.0(3) . .
Si9 C56 Si10 C62 -46.8(3) . .
C53 C57 Si11 C67 65.9(3) . .
Si12 C57 Si11 C67 -69.2(3) . .
C53 C57 Si11 C65 -171.4(3) . .
Si12 C57 Si11 C65 53.5(3) . .
C53 C57 Si11 C66 -53.3(3) . .
Si12 C57 Si11 C66 171.6(2) . .
C53 C57 Si12 C69 34.5(3) . .
Si11 C57 Si12 C69 168.8(2) . .
C53 C57 Si12 C68 -89.4(3) . .
Si11 C57 Si12 C68 44.8(3) . .
C53 C57 Si12 C70 152.0(3) . .
Si11 C57 Si12 C70 -73.7(3) . .
C55 C58 Si13 C72 37.5(3) . .
Si14 C58 Si13 C72 170.7(2) . .
C55 C58 Si13 C73 156.4(3) . .
Si14 C58 Si13 C73 -70.4(3) . .
C55 C58 Si13 C71 -84.5(3) . .
Si14 C58 Si13 C71 48.6(3) . .
C55 C58 Si14 C74 -164.5(3) . .
Si13 C58 Si14 C74 61.9(3) . .
C55 C58 Si14 C75 73.7(3) . .
Si13 C58 Si14 C75 -59.9(3) . .
C55 C58 Si14 C76 -46.0(3) . .
Si13 C58 Si14 C76 -179.6(2) . .
C77 C78 C79 C80 177.1(6) . .
C78 C79 C80 C81 -173.6(7) . .
C79 C80 C81 C82 179.8(6) . .
